data_7221570
loop_
_publ_author_name
'Knepper, Ingo'
'Seichter, Wilhelm'
'Skobridis, Konstantinos'
'Theodorou, Vassiliki'
'Weber, Edwin'

_publ_section_title
;
 Aspects of crystal engineering arising from packing behavior of
 functional mono para-substituted trityl compounds
;
_journal_issue 33
_journal_name_full CrystEngComm
_journal_page_first 6355
_journal_paper_doi 10.1039/C5CE00871A
_journal_volume 17
_journal_year 2015
_chemical_formula_moiety 'C25 H20 O'
_chemical_formula_sum 'C25 H20 O'
_chemical_formula_weight 336.41
_chemical_name_systematic
;
 ?
;
_space_group_crystal_system triclinic
_space_group_IT_number 2
_space_group_name_Hall '-P 1'
_space_group_name_H-M_alt 'P -1'
_symmetry_space_group_name_Hall '-P 1'
_symmetry_space_group_name_H-M 'P -1'
_atom_sites_solution_hydrogens geom
_audit_creation_method SHELXL-2013
_audit_update_record
;
2015-07-07 deposited with the CCDC.
2015-07-16 downloaded from the CCDC.
;
_cell_angle_alpha 68.874(1)
_cell_angle_beta 74.947(1)
_cell_angle_gamma 74.080(1)
_cell_formula_units_Z 12
_cell_length_a 15.6058(3)
_cell_length_b 18.7804(4)
_cell_length_c 21.1189(4)
_cell_measurement_reflns_used 9981
_cell_measurement_temperature 100(2)
_cell_measurement_theta_max 31.12
_cell_measurement_theta_min 1.89
_cell_volume 5462.16(19)
_computing_cell_refinement 'SAINT-NT (Sheldrick, 2008)'
_computing_data_collection 'Kappa APEX 2 (Bruker AXS)'
_computing_data_reduction SAINT
_computing_molecular_graphics 'ORTEP-3 (Farrugia, 2012)'
_computing_publication_material SHELXTL
_computing_structure_refinement 'SHELXL-2013 (Sheldrick, 2013)'
_computing_structure_solution 'SHELXS-97 (Sheldrick, 2008)'
_diffrn_ambient_temperature 100(2)
_diffrn_measured_fraction_theta_full 0.999
_diffrn_measured_fraction_theta_max 0.998
_diffrn_measurement_device_type 'CCD area detector'
_diffrn_measurement_method 'phi and omega scans'
_diffrn_radiation_type MoK\a
_diffrn_radiation_wavelength 0.71073
_diffrn_reflns_av_R_equivalents 0.0314
_diffrn_reflns_av_unetI/netI 0.0363
_diffrn_reflns_laue_measured_fraction_full 0.999
_diffrn_reflns_laue_measured_fraction_max 0.998
_diffrn_reflns_limit_h_max 20
_diffrn_reflns_limit_h_min -20
_diffrn_reflns_limit_k_max 24
_diffrn_reflns_limit_k_min -24
_diffrn_reflns_limit_l_max 27
_diffrn_reflns_limit_l_min -27
_diffrn_reflns_number 107343
_diffrn_reflns_point_group_measured_fraction_full 0.999
_diffrn_reflns_point_group_measured_fraction_max 0.998
_diffrn_reflns_theta_full 25.242
_diffrn_reflns_theta_max 28.099
_diffrn_reflns_theta_min 1.186
_exptl_absorpt_coefficient_mu 0.073
_exptl_absorpt_correction_type none
_exptl_crystal_colour colourless
_exptl_crystal_density_diffrn 1.227
_exptl_crystal_description prism
_exptl_crystal_F_000 2136
_exptl_crystal_size_max 0.500
_exptl_crystal_size_mid 0.420
_exptl_crystal_size_min 0.300
_refine_diff_density_max 0.653
_refine_diff_density_min -0.430
_refine_diff_density_rms 0.048
_refine_ls_extinction_method none
_refine_ls_goodness_of_fit_ref 1.005
_refine_ls_hydrogen_treatment constr
_refine_ls_matrix_type full
_refine_ls_number_parameters 1411
_refine_ls_number_reflns 26583
_refine_ls_number_restraints 0
_refine_ls_restrained_S_all 1.005
_refine_ls_R_factor_all 0.0873
_refine_ls_R_factor_gt 0.0521
_refine_ls_shift/su_max 0.000
_refine_ls_shift/su_mean 0.000
_refine_ls_structure_factor_coef Fsqd
_refine_ls_weighting_details 'w=1/[\s^2^(Fo^2^)+(0.0595P)^2^+3.4661P] where P=(Fo^2^+2Fc^2^)/3'
_refine_ls_weighting_scheme calc
_refine_ls_wR_factor_gt 0.1254
_refine_ls_wR_factor_ref 0.1522
_reflns_Friedel_coverage 0.000
_reflns_number_gt 17994
_reflns_number_total 26583
_reflns_threshold_expression 'I > 2\s(I)'
_cod_data_source_file c5ce00871a1.cif
_cod_data_source_block skob21
_cod_depositor_comments 'Adding full bibliography for 7221566--7221570.cif.'
_cod_database_code 7221570
_shelx_space_group_comment
;
The symmetry employed for this shelxl refinement is uniquely defined
by the following loop, which should always be used as a source of
symmetry information in preference to the above space-group names.
They are only intended as comments.
;
_shelx_estimated_absorpt_t_min 0.964
_shelx_estimated_absorpt_t_max 0.978
_shelxl_version_number 2013-4

loop_
_space_group_symop_operation_xyz
'x, y, z'
'-x, -y, -z'

loop_
_atom_site_label
_atom_site_type_symbol
_atom_site_fract_x
_atom_site_fract_y
_atom_site_fract_z
_atom_site_U_iso_or_equiv
_atom_site_adp_type
_atom_site_occupancy
_atom_site_site_symmetry_order
_atom_site_calc_flag
_atom_site_refinement_flags_posn
_atom_site_refinement_flags_adp
O1 O 0.52652(10) 0.08572(8) 0.12020(6) 0.0403(3) Uani 1 1 d . .
H1 H 0.5103 0.1207 0.0849 0.060 Uiso 1 1 calc R U
C1 C 0.37615(12) 0.12927(11) 0.17696(9) 0.0296(4) Uani 1 1 d . .
C2 C 0.34045(14) 0.08256(12) 0.15679(11) 0.0420(5) Uani 1 1 d . .
H2 H 0.3787 0.0382 0.1455 0.050 Uiso 1 1 calc R U
C3 C 0.24937(16) 0.09998(13) 0.15296(13) 0.0505(6) Uani 1 1 d . .
H3 H 0.2258 0.0681 0.1383 0.061 Uiso 1 1 calc R U
C4 C 0.19245(14) 0.16386(13) 0.17040(11) 0.0444(5) Uani 1 1 d . .
H4 H 0.1296 0.1749 0.1692 0.053 Uiso 1 1 calc R U
C5 C 0.22767(13) 0.21112(12) 0.18948(10) 0.0381(5) Uani 1 1 d . .
H5 H 0.1894 0.2556 0.2004 0.046 Uiso 1 1 calc R U
C6 C 0.31929(12) 0.19378(11) 0.19276(9) 0.0317(4) Uani 1 1 d . .
H6 H 0.3431 0.2266 0.2060 0.038 Uiso 1 1 calc R U
C7 C 0.49626(12) 0.03431(10) 0.24313(9) 0.0298(4) Uani 1 1 d . .
C8 C 0.43083(14) 0.01673(11) 0.30154(9) 0.0353(4) Uani 1 1 d . .
H8 H 0.3721 0.0490 0.3025 0.042 Uiso 1 1 calc R U
C9 C 0.44920(16) -0.04716(12) 0.35893(10) 0.0426(5) Uani 1 1 d . .
H9 H 0.4033 -0.0584 0.3986 0.051 Uiso 1 1 calc R U
C10 C 0.53473(16) -0.09420(12) 0.35784(11) 0.0445(5) Uani 1 1 d . .
H10 H 0.5479 -0.1379 0.3968 0.053 Uiso 1 1 calc R U
C11 C 0.60073(15) -0.07740(12) 0.29996(11) 0.0421(5) Uani 1 1 d . .
H11 H 0.6593 -0.1099 0.2992 0.051 Uiso 1 1 calc R U
C12 C 0.58221(13) -0.01327(11) 0.24269(10) 0.0348(4) Uani 1 1 d . .
H12 H 0.6283 -0.0019 0.2032 0.042 Uiso 1 1 calc R U
C13 C 0.47669(12) 0.10682(11) 0.18121(8) 0.0292(4) Uani 1 1 d . .
C14 C 0.51107(11) 0.17432(11) 0.18363(9) 0.0291(4) Uani 1 1 d . .
C15 C 0.52992(13) 0.23494(12) 0.12345(9) 0.0379(5) Uani 1 1 d . .
H15 H 0.5192 0.2347 0.0812 0.045 Uiso 1 1 calc R U
C16 C 0.56382(13) 0.29526(12) 0.12406(10) 0.0390(5) Uani 1 1 d . .
H16 H 0.5758 0.3358 0.0822 0.047 Uiso 1 1 calc R U
C17 C 0.58077(12) 0.29805(11) 0.18452(9) 0.0324(4) Uani 1 1 d . .
C18 C 0.55818(13) 0.23918(11) 0.24521(9) 0.0339(4) Uani 1 1 d . .
H18 H 0.5663 0.2406 0.2877 0.041 Uiso 1 1 calc R U
C19 C 0.52415(13) 0.17879(11) 0.24463(9) 0.0325(4) Uani 1 1 d . .
H19 H 0.5094 0.1395 0.2868 0.039 Uiso 1 1 calc R U
C20 C 0.62590(13) 0.35846(11) 0.18388(10) 0.0370(4) Uani 1 1 d . .
C21 C 0.68639(15) 0.39098(12) 0.12525(12) 0.0483(6) Uani 1 1 d . .
H21 H 0.6958 0.3766 0.0848 0.058 Uiso 1 1 calc R U
C22 C 0.73262(17) 0.44401(14) 0.12583(15) 0.0593(7) Uani 1 1 d . .
H22 H 0.7733 0.4660 0.0857 0.071 Uiso 1 1 calc R U
C23 C 0.71990(18) 0.46497(14) 0.18426(16) 0.0624(7) Uani 1 1 d . .
H23 H 0.7530 0.5003 0.1848 0.075 Uiso 1 1 calc R U
C24 C 0.65902(19) 0.43472(15) 0.24210(15) 0.0623(7) Uani 1 1 d . .
H24 H 0.6492 0.4500 0.2821 0.075 Uiso 1 1 calc R U
C25 C 0.61255(16) 0.38206(13) 0.24146(12) 0.0498(6) Uani 1 1 d . .
H25 H 0.5706 0.3616 0.2813 0.060 Uiso 1 1 calc R U
O1A O 0.67832(8) 0.07644(8) 0.02100(7) 0.0361(3) Uani 1 1 d . .
H1A H 0.6507 0.0684 0.0620 0.054 Uiso 1 1 calc R U
C1A C 0.78686(13) -0.02864(10) 0.07921(9) 0.0302(4) Uani 1 1 d . .
C2A C 0.84432(15) -0.04471(11) 0.12446(11) 0.0405(5) Uani 1 1 d . .
H2A H 0.8796 -0.0082 0.1190 0.049 Uiso 1 1 calc R U
C3A C 0.85047(19) -0.11497(13) 0.17846(12) 0.0570(6) Uani 1 1 d . .
H3A H 0.8895 -0.1261 0.2101 0.068 Uiso 1 1 calc R U
C4A C 0.7996(2) -0.16838(12) 0.18587(14) 0.0626(8) Uani 1 1 d . .
H4A H 0.8041 -0.2162 0.2224 0.075 Uiso 1 1 calc R U
C5A C 0.7428(2) -0.15242(13) 0.14065(15) 0.0605(7) Uani 1 1 d . .
H5A H 0.7076 -0.1890 0.1462 0.073 Uiso 1 1 calc R U
C6A C 0.73674(16) -0.08369(12) 0.08739(12) 0.0457(5) Uani 1 1 d . .
H6A H 0.6981 -0.0734 0.0557 0.055 Uiso 1 1 calc R U
C7A C 0.81434(11) 0.03537(10) -0.04980(9) 0.0254(3) Uani 1 1 d . .
C8A C 0.77473(12) 0.08168(10) -0.10709(9) 0.0297(4) Uani 1 1 d . .
H8A H 0.7201 0.1185 -0.1016 0.036 Uiso 1 1 calc R U
C9A C 0.81371(14) 0.07492(11) -0.17192(10) 0.0358(4) Uani 1 1 d . .
H9A H 0.7853 0.1065 -0.2104 0.043 Uiso 1 1 calc R U
C10A C 0.89365(14) 0.02243(12) -0.18095(10) 0.0376(4) Uani 1 1 d . .
H10A H 0.9208 0.0183 -0.2256 0.045 Uiso 1 1 calc R U
C11A C 0.93413(13) -0.02424(12) -0.12466(11) 0.0378(4) Uani 1 1 d . .
H11A H 0.9893 -0.0604 -0.1307 0.045 Uiso 1 1 calc R U
C12A C 0.89424(12) -0.01828(11) -0.05941(10) 0.0329(4) Uani 1 1 d . .
H12A H 0.9218 -0.0512 -0.0209 0.039 Uiso 1 1 calc R U
C13A C 0.77412(11) 0.04786(10) 0.02026(9) 0.0247(3) Uani 1 1 d . .
C14A C 0.81331(11) 0.10997(9) 0.02843(8) 0.0229(3) Uani 1 1 d . .
C15A C 0.77079(12) 0.14286(10) 0.08120(9) 0.0277(4) Uani 1 1 d . .
H15A H 0.7169 0.1278 0.1104 0.033 Uiso 1 1 calc R U
C16A C 0.80574(12) 0.19697(10) 0.09163(9) 0.0278(4) Uani 1 1 d . .
H16A H 0.7760 0.2179 0.1283 0.033 Uiso 1 1 calc R U
C17A C 0.88402(11) 0.22144(9) 0.04919(8) 0.0231(3) Uani 1 1 d . .
C18A C 0.92545(12) 0.18973(10) -0.00408(8) 0.0255(3) Uani 1 1 d . .
H18A H 0.9781 0.2062 -0.0343 0.031 Uiso 1 1 calc R U
C19A C 0.89106(11) 0.13441(10) -0.01373(8) 0.0246(3) Uani 1 1 d . .
H19A H 0.9213 0.1128 -0.0499 0.030 Uiso 1 1 calc R U
C20A C 0.92268(11) 0.27779(9) 0.06220(8) 0.0234(3) Uani 1 1 d . .
C21A C 0.92857(13) 0.27000(11) 0.12917(9) 0.0319(4) Uani 1 1 d . .
H21A H 0.9072 0.2286 0.1666 0.038 Uiso 1 1 calc R U
C22A C 0.96510(14) 0.32157(11) 0.14200(10) 0.0352(4) Uani 1 1 d . .
H22A H 0.9694 0.3150 0.1879 0.042 Uiso 1 1 calc R U
C23A C 0.99542(13) 0.38258(11) 0.08839(10) 0.0314(4) Uani 1 1 d . .
H23A H 1.0200 0.4183 0.0973 0.038 Uiso 1 1 calc R U
C24A C 0.98977(13) 0.39136(11) 0.02156(9) 0.0314(4) Uani 1 1 d . .
H24A H 1.0106 0.4333 -0.0155 0.038 Uiso 1 1 calc R U
C25A C 0.95399(12) 0.33955(10) 0.00836(9) 0.0277(4) Uani 1 1 d . .
H25A H 0.9507 0.3460 -0.0377 0.033 Uiso 1 1 calc R U
O1B O 0.51976(10) 0.16830(8) 0.97400(7) 0.0427(3) Uani 1 1 d . .
H1B H 0.5740 0.1453 0.9671 0.064 Uiso 1 1 calc R U
C1B C 0.40067(12) 0.26238(10) 0.92323(9) 0.0288(4) Uani 1 1 d . .
C2B C 0.34329(15) 0.23834(13) 0.98595(10) 0.0423(5) Uani 1 1 d . .
H2B H 0.3681 0.2054 1.0258 0.051 Uiso 1 1 calc R U
C3B C 0.24962(15) 0.26238(14) 0.99070(11) 0.0476(5) Uani 1 1 d . .
H3B H 0.2112 0.2450 1.0337 0.057 Uiso 1 1 calc R U
C4B C 0.21239(14) 0.31033(13) 0.93457(11) 0.0420(5) Uani 1 1 d . .
H4B H 0.1485 0.3265 0.9383 0.050 Uiso 1 1 calc R U
C5B C 0.26809(13) 0.33490(12) 0.87274(10) 0.0353(4) Uani 1 1 d . .
H5B H 0.2425 0.3690 0.8336 0.042 Uiso 1 1 calc R U
C6B C 0.36125(12) 0.31078(11) 0.86648(9) 0.0294(4) Uani 1 1 d . .
H6B H 0.3987 0.3275 0.8228 0.035 Uiso 1 1 calc R U
C7B C 0.54429(12) 0.21950(10) 0.84830(10) 0.0295(4) Uani 1 1 d . .
C8B C 0.51884(13) 0.15912(11) 0.83871(11) 0.0377(4) Uani 1 1 d . .
H8B H 0.4796 0.1294 0.8746 0.045 Uiso 1 1 calc R U
C9B C 0.55051(14) 0.14207(12) 0.77700(12) 0.0431(5) Uani 1 1 d . .
H9B H 0.5330 0.1007 0.7709 0.052 Uiso 1 1 calc R U
C10B C 0.60736(14) 0.18498(12) 0.72437(11) 0.0417(5) Uani 1 1 d . .
H10B H 0.6279 0.1739 0.6818 0.050 Uiso 1 1 calc R U
C11B C 0.63412(14) 0.24387(12) 0.73378(11) 0.0393(5) Uani 1 1 d . .
H11B H 0.6743 0.2727 0.6980 0.047 Uiso 1 1 calc R U
C12B C 0.60258(13) 0.26140(11) 0.79557(10) 0.0340(4) Uani 1 1 d . .
H12B H 0.6211 0.3023 0.8016 0.041 Uiso 1 1 calc R U
C13B C 0.50367(12) 0.23829(10) 0.91644(9) 0.0302(4) Uani 1 1 d . .
C14B C 0.54441(12) 0.30146(10) 0.92121(9) 0.0288(4) Uani 1 1 d . .
C15B C 0.62681(12) 0.28059(11) 0.94412(9) 0.0305(4) Uani 1 1 d . .
H15B H 0.6552 0.2272 0.9588 0.037 Uiso 1 1 calc R U
C16B C 0.66784(12) 0.33629(10) 0.94577(9) 0.0291(4) Uani 1 1 d . .
H16B H 0.7235 0.3203 0.9621 0.035 Uiso 1 1 calc R U
C17B C 0.62923(12) 0.41563(11) 0.92394(9) 0.0286(4) Uani 1 1 d . .
C18B C 0.54672(12) 0.43630(11) 0.90139(10) 0.0331(4) Uani 1 1 d . .
H18B H 0.5186 0.4898 0.8864 0.040 Uiso 1 1 calc R U
C19B C 0.50492(12) 0.38049(11) 0.90040(10) 0.0334(4) Uani 1 1 d . .
H19B H 0.4484 0.3964 0.8853 0.040 Uiso 1 1 calc R U
C20B C 0.67453(12) 0.47463(11) 0.92548(9) 0.0292(4) Uani 1 1 d . .
C21B C 0.76863(12) 0.46521(11) 0.90936(10) 0.0340(4) Uani 1 1 d . .
H21B H 0.8039 0.4212 0.8961 0.041 Uiso 1 1 calc R U
C22B C 0.81119(14) 0.51902(12) 0.91246(10) 0.0380(4) Uani 1 1 d . .
H22B H 0.8754 0.5116 0.9014 0.046 Uiso 1 1 calc R U
C23B C 0.76145(14) 0.58352(12) 0.93142(10) 0.0389(5) Uani 1 1 d . .
H23B H 0.7910 0.6202 0.9338 0.047 Uiso 1 1 calc R U
C24B C 0.66812(15) 0.59416(12) 0.94690(11) 0.0424(5) Uani 1 1 d . .
H24B H 0.6334 0.6387 0.9596 0.051 Uiso 1 1 calc R U
C25B C 0.62497(14) 0.54049(12) 0.94402(10) 0.0382(4) Uani 1 1 d . .
H25B H 0.5607 0.5485 0.9548 0.046 Uiso 1 1 calc R U
O1C O 0.97613(8) 0.38974(7) 0.41278(6) 0.0307(3) Uani 1 1 d . .
H1C H 0.9206 0.4099 0.4160 0.046 Uiso 1 1 calc R U
C1C C 0.98362(11) 0.46399(10) 0.29213(8) 0.0247(3) Uani 1 1 d . .
C2C C 0.95603(12) 0.47272(10) 0.23184(8) 0.0265(4) Uani 1 1 d . .
H2C H 0.9502 0.4283 0.2230 0.032 Uiso 1 1 calc R U
C3C C 0.93682(12) 0.54621(11) 0.18437(9) 0.0298(4) Uani 1 1 d . .
H3C H 0.9186 0.5515 0.1431 0.036 Uiso 1 1 calc R U
C4C C 0.94399(12) 0.61142(10) 0.19662(9) 0.0305(4) Uani 1 1 d . .
H4C H 0.9308 0.6615 0.1640 0.037 Uiso 1 1 calc R U
C5C C 0.97068(13) 0.60323(11) 0.25707(10) 0.0341(4) Uani 1 1 d . .
H5C H 0.9750 0.6479 0.2663 0.041 Uiso 1 1 calc R U
C6C C 0.99093(13) 0.53013(11) 0.30389(9) 0.0312(4) Uani 1 1 d . .
H6C H 1.0102 0.5250 0.3448 0.037 Uiso 1 1 calc R U
C7C C 1.11497(12) 0.36414(10) 0.33693(9) 0.0264(4) Uani 1 1 d . .
C8C C 1.16955(12) 0.37988(11) 0.27168(9) 0.0329(4) Uani 1 1 d . .
H8C H 1.1422 0.4072 0.2320 0.039 Uiso 1 1 calc R U
C9C C 1.26274(13) 0.35646(11) 0.26374(10) 0.0343(4) Uani 1 1 d . .
H9C H 1.2988 0.3671 0.2189 0.041 Uiso 1 1 calc R U
C10C C 1.30347(13) 0.31750(11) 0.32106(10) 0.0336(4) Uani 1 1 d . .
H10C H 1.3673 0.3002 0.3158 0.040 Uiso 1 1 calc R U
C11C C 1.25033(13) 0.30398(11) 0.38612(10) 0.0343(4) Uani 1 1 d . .
H11C H 1.2782 0.2788 0.4257 0.041 Uiso 1 1 calc R U
C12C C 1.15664(12) 0.32689(10) 0.39414(9) 0.0294(4) Uani 1 1 d . .
H12C H 1.1209 0.3170 0.4391 0.035 Uiso 1 1 calc R U
C13C C 1.01193(12) 0.38411(10) 0.34415(8) 0.0257(4) Uani 1 1 d . .
C14C C 0.97668(12) 0.31938(10) 0.33675(8) 0.0268(4) Uani 1 1 d . .
C15C C 1.03443(12) 0.25403(10) 0.32259(9) 0.0297(4) Uani 1 1 d . .
H15C H 1.0979 0.2484 0.3180 0.036 Uiso 1 1 calc R U
C16C C 1.00138(12) 0.19687(10) 0.31498(9) 0.0311(4) Uani 1 1 d . .
H16C H 1.0429 0.1531 0.3049 0.037 Uiso 1 1 calc R U
C17C C 0.90935(12) 0.20156(10) 0.32163(8) 0.0276(4) Uani 1 1 d . .
C18C C 0.85107(13) 0.26608(11) 0.33839(10) 0.0349(4) Uani 1 1 d . .
H18C H 0.7875 0.2706 0.3449 0.042 Uiso 1 1 calc R U
C19C C 0.88417(13) 0.32322(11) 0.34561(10) 0.0350(4) Uani 1 1 d . .
H19C H 0.8427 0.3663 0.3569 0.042 Uiso 1 1 calc R U
C20C C 0.87583(12) 0.14141(10) 0.30948(8) 0.0294(4) Uani 1 1 d . .
C21C C 0.92988(14) 0.06677(11) 0.31505(11) 0.0384(5) Uani 1 1 d . .
H21C H 0.9869 0.0537 0.3290 0.046 Uiso 1 1 calc R U
C22C C 0.90062(16) 0.01216(12) 0.30031(12) 0.0472(6) Uani 1 1 d . .
H22C H 0.9386 -0.0376 0.3032 0.057 Uiso 1 1 calc R U
C23C C 0.81755(16) 0.02867(13) 0.28154(11) 0.0450(5) Uani 1 1 d . .
H23C H 0.7979 -0.0094 0.2719 0.054 Uiso 1 1 calc R U
C24C C 0.76347(16) 0.10109(13) 0.27690(11) 0.0437(5) Uani 1 1 d . .
H24C H 0.7057 0.1130 0.2644 0.052 Uiso 1 1 calc R U
C25C C 0.79254(14) 0.15694(12) 0.29035(10) 0.0371(4) Uani 1 1 d . .
H25C H 0.7545 0.2069 0.2863 0.045 Uiso 1 1 calc R U
O1D O 0.80412(8) 0.44535(8) 0.47213(6) 0.0313(3) Uani 1 1 d . .
H1D H 0.8213 0.4137 0.5085 0.047 Uiso 1 1 calc R U
C1D C 0.66948(12) 0.46845(10) 0.55559(9) 0.0291(4) Uani 1 1 d . .
C2D C 0.59712(12) 0.43538(11) 0.59836(9) 0.0333(4) Uani 1 1 d . .
H2D H 0.5701 0.4064 0.5830 0.040 Uiso 1 1 calc R U
C3D C 0.56364(14) 0.44416(12) 0.66355(10) 0.0421(5) Uani 1 1 d . .
H3D H 0.5137 0.4217 0.6921 0.050 Uiso 1 1 calc R U
C4D C 0.60238(17) 0.48509(12) 0.68687(10) 0.0485(6) Uani 1 1 d . .
H4D H 0.5794 0.4911 0.7313 0.058 Uiso 1 1 calc R U
C5D C 0.67509(18) 0.51758(12) 0.64520(11) 0.0495(6) Uani 1 1 d . .
H5D H 0.7027 0.5453 0.6614 0.059 Uiso 1 1 calc R U
C6D C 0.70819(15) 0.50995(11) 0.57972(10) 0.0399(5) Uani 1 1 d . .
H6D H 0.7576 0.5332 0.5512 0.048 Uiso 1 1 calc R U
C7D C 0.68063(12) 0.54054(10) 0.42825(9) 0.0281(4) Uani 1 1 d . .
C8D C 0.60431(12) 0.59509(11) 0.44237(10) 0.0322(4) Uani 1 1 d . .
H8D H 0.5680 0.5843 0.4871 0.039 Uiso 1 1 calc R U
C9D C 0.57996(13) 0.66532(11) 0.39211(10) 0.0359(4) Uani 1 1 d . .
H9D H 0.5268 0.7015 0.4026 0.043 Uiso 1 1 calc R U
C10D C 0.63246(14) 0.68258(12) 0.32737(10) 0.0395(5) Uani 1 1 d . .
H10D H 0.6161 0.7305 0.2930 0.047 Uiso 1 1 calc R U
C11D C 0.70939(15) 0.62912(13) 0.31315(10) 0.0433(5) Uani 1 1 d . .
H11D H 0.7466 0.6410 0.2688 0.052 Uiso 1 1 calc R U
C12D C 0.73310(13) 0.55841(11) 0.36251(9) 0.0350(4) Uani 1 1 d . .
H12D H 0.7855 0.5219 0.3514 0.042 Uiso 1 1 calc R U
C13D C 0.70649(11) 0.46204(10) 0.48258(9) 0.0268(4) Uani 1 1 d . .
C14D C 0.67436(11) 0.39765(10) 0.47256(8) 0.0259(4) Uani 1 1 d . .
C15D C 0.71016(12) 0.31912(11) 0.50394(9) 0.0316(4) Uani 1 1 d . .
H15D H 0.7565 0.3061 0.5301 0.038 Uiso 1 1 calc R U
C16D C 0.67922(12) 0.26025(11) 0.49748(9) 0.0312(4) Uani 1 1 d . .
H16D H 0.7047 0.2075 0.5194 0.037 Uiso 1 1 calc R U
C17D C 0.61107(11) 0.27667(10) 0.45937(8) 0.0262(4) Uani 1 1 d . .
C18D C 0.57610(12) 0.35493(10) 0.42805(9) 0.0291(4) Uani 1 1 d . .
H18D H 0.5298 0.3681 0.4018 0.035 Uiso 1 1 calc R U
C19D C 0.60736(12) 0.41387(10) 0.43430(9) 0.0285(4) Uani 1 1 d . .
H19D H 0.5824 0.4666 0.4119 0.034 Uiso 1 1 calc R U
C20D C 0.57742(12) 0.21382(10) 0.45210(8) 0.0273(4) Uani 1 1 d . .
C21D C 0.63623(13) 0.14426(11) 0.44725(10) 0.0345(4) Uani 1 1 d . .
H21D H 0.6984 0.1370 0.4490 0.041 Uiso 1 1 calc R U
C22D C 0.60545(15) 0.08587(11) 0.43990(10) 0.0400(5) Uani 1 1 d . .
H22D H 0.6465 0.0390 0.4367 0.048 Uiso 1 1 calc R U
C23D C 0.51574(15) 0.09514(12) 0.43722(10) 0.0385(5) Uani 1 1 d . .
H23D H 0.4947 0.0548 0.4323 0.046 Uiso 1 1 calc R U
C24D C 0.45666(14) 0.16359(12) 0.44181(11) 0.0402(5) Uani 1 1 d . .
H24D H 0.3946 0.1704 0.4400 0.048 Uiso 1 1 calc R U
C25D C 0.48697(13) 0.22242(11) 0.44907(10) 0.0346(4) Uani 1 1 d . .
H25D H 0.4455 0.2693 0.4520 0.042 Uiso 1 1 calc R U
O1E O 0.92643(9) 0.34746(7) 0.55359(6) 0.0316(3) Uani 1 1 d . .
H1E H 0.9531 0.3476 0.5135 0.047 Uiso 1 1 calc R U
C1E C 0.92061(12) 0.28322(11) 0.67451(9) 0.0290(4) Uani 1 1 d . .
C2E C 0.85253(13) 0.34468(13) 0.68550(10) 0.0370(4) Uani 1 1 d . .
H2E H 0.8297 0.3847 0.6475 0.044 Uiso 1 1 calc R U
C3E C 0.81737(14) 0.34787(14) 0.75251(11) 0.0452(5) Uani 1 1 d . .
H3E H 0.7706 0.3902 0.7599 0.054 Uiso 1 1 calc R U
C4E C 0.84989(15) 0.29011(14) 0.80802(10) 0.0446(5) Uani 1 1 d . .
H4E H 0.8252 0.2924 0.8535 0.054 Uiso 1 1 calc R U
C5E C 0.91805(16) 0.22923(13) 0.79736(10) 0.0420(5) Uani 1 1 d . .
H5E H 0.9409 0.1895 0.8355 0.050 Uiso 1 1 calc R U
C6E C 0.95340(15) 0.22589(12) 0.73092(9) 0.0367(4) Uani 1 1 d . .
H6E H 1.0008 0.1838 0.7238 0.044 Uiso 1 1 calc R U
C7E C 1.06335(12) 0.26339(10) 0.59206(8) 0.0255(3) Uani 1 1 d . .
C8E C 1.10158(14) 0.32655(11) 0.58042(9) 0.0337(4) Uani 1 1 d . .
H8E H 1.0639 0.3766 0.5768 0.040 Uiso 1 1 calc R U
C9E C 1.19446(15) 0.31723(14) 0.57410(10) 0.0423(5) Uani 1 1 d . .
H9E H 1.2198 0.3610 0.5658 0.051 Uiso 1 1 calc R U
C10E C 1.25029(14) 0.24488(14) 0.57982(10) 0.0424(5) Uani 1 1 d . .
H10E H 1.3138 0.2388 0.5757 0.051 Uiso 1 1 calc R U
C11E C 1.21360(13) 0.18205(13) 0.59139(10) 0.0394(5) Uani 1 1 d . .
H11E H 1.2516 0.1321 0.5954 0.047 Uiso 1 1 calc R U
C12E C 1.12054(13) 0.19121(11) 0.59725(9) 0.0320(4) Uani 1 1 d . .
H12E H 1.0958 0.1473 0.6049 0.038 Uiso 1 1 calc R U
C13E C 0.96009(12) 0.27497(10) 0.60255(8) 0.0260(4) Uani 1 1 d . .
C14E C 0.92928(11) 0.20947(10) 0.59284(8) 0.0255(3) Uani 1 1 d . .
C15E C 0.86513(12) 0.17006(11) 0.64136(8) 0.0291(4) Uani 1 1 d . .
H15E H 0.8393 0.1837 0.6824 0.035 Uiso 1 1 calc R U
C16E C 0.83795(12) 0.11145(11) 0.63128(8) 0.0288(4) Uani 1 1 d . .
H16E H 0.7934 0.0861 0.6653 0.035 Uiso 1 1 calc R U
C17E C 0.87462(11) 0.08876(10) 0.57211(8) 0.0247(3) Uani 1 1 d . .
C18E C 0.93734(11) 0.12975(11) 0.52247(8) 0.0272(4) Uani 1 1 d . .
H18E H 0.9623 0.1167 0.4810 0.033 Uiso 1 1 calc R U
C19E C 0.96386(12) 0.18883(11) 0.53230(8) 0.0281(4) Uani 1 1 d . .
H19E H 1.0063 0.2159 0.4974 0.034 Uiso 1 1 calc R U
C20E C 0.84657(11) 0.02458(10) 0.56252(8) 0.0254(3) Uani 1 1 d . .
C21E C 0.81691(12) -0.03628(11) 0.61882(9) 0.0301(4) Uani 1 1 d . .
H21E H 0.8147 -0.0367 0.6643 0.036 Uiso 1 1 calc R U
C22E C 0.79077(12) -0.09581(11) 0.60930(10) 0.0347(4) Uani 1 1 d . .
H22E H 0.7709 -0.1366 0.6482 0.042 Uiso 1 1 calc R U
C23E C 0.79338(12) -0.09634(11) 0.54346(10) 0.0348(4) Uani 1 1 d . .
H23E H 0.7756 -0.1374 0.5370 0.042 Uiso 1 1 calc R U
C24E C 0.82215(13) -0.03633(11) 0.48704(10) 0.0344(4) Uani 1 1 d . .
H24E H 0.8236 -0.0361 0.4417 0.041 Uiso 1 1 calc R U
C25E C 0.84870(12) 0.02315(11) 0.49630(9) 0.0290(4) Uani 1 1 d . .
H25E H 0.8687 0.0637 0.4571 0.035 Uiso 1 1 calc R U

loop_
_atom_site_aniso_label
_atom_site_aniso_U_11
_atom_site_aniso_U_22
_atom_site_aniso_U_33
_atom_site_aniso_U_23
_atom_site_aniso_U_13
_atom_site_aniso_U_12
O1 0.0432(8) 0.0478(8) 0.0230(6) -0.0159(6) -0.0014(6) 0.0040(6)
C1 0.0272(9) 0.0332(9) 0.0237(8) -0.0069(7) -0.0031(7) -0.0025(7)
C2 0.0405(11) 0.0322(10) 0.0538(13) -0.0124(9) -0.0137(10) -0.0043(9)
C3 0.0453(13) 0.0399(12) 0.0687(15) -0.0094(11) -0.0187(11) -0.0147(10)
C4 0.0261(10) 0.0517(13) 0.0463(12) -0.0039(10) -0.0063(9) -0.0090(9)
C5 0.0286(10) 0.0461(11) 0.0325(10) -0.0131(9) -0.0018(8) 0.0016(8)
C6 0.0293(9) 0.0391(10) 0.0256(8) -0.0139(8) -0.0019(7) -0.0027(8)
C7 0.0325(10) 0.0307(9) 0.0285(9) -0.0139(7) -0.0077(7) -0.0016(7)
C8 0.0399(11) 0.0354(10) 0.0287(9) -0.0137(8) -0.0028(8) -0.0027(8)
C9 0.0577(14) 0.0402(11) 0.0288(10) -0.0104(9) -0.0032(9) -0.0126(10)
C10 0.0653(15) 0.0335(10) 0.0352(11) -0.0043(9) -0.0202(10) -0.0088(10)
C11 0.0442(12) 0.0371(11) 0.0459(12) -0.0115(9) -0.0213(10) 0.0010(9)
C12 0.0326(10) 0.0381(10) 0.0346(10) -0.0133(8) -0.0100(8) -0.0018(8)
C13 0.0268(9) 0.0361(10) 0.0208(8) -0.0123(7) -0.0012(7) 0.0014(7)
C14 0.0205(8) 0.0361(10) 0.0231(8) -0.0072(7) 0.0011(6) -0.0007(7)
C15 0.0344(10) 0.0468(12) 0.0223(9) -0.0038(8) -0.0029(7) -0.0037(9)
C16 0.0355(11) 0.0384(11) 0.0279(9) 0.0020(8) 0.0000(8) -0.0053(8)
C17 0.0220(9) 0.0305(9) 0.0324(9) -0.0039(8) 0.0033(7) -0.0016(7)
C18 0.0350(10) 0.0359(10) 0.0265(9) -0.0055(8) -0.0010(7) -0.0103(8)
C19 0.0337(10) 0.0364(10) 0.0225(8) -0.0043(7) 0.0008(7) -0.0114(8)
C20 0.0276(10) 0.0284(9) 0.0420(11) -0.0031(8) 0.0004(8) -0.0024(7)
C21 0.0408(12) 0.0367(11) 0.0502(13) -0.0025(10) 0.0054(10) -0.0086(9)
C22 0.0472(14) 0.0428(13) 0.0704(17) -0.0022(12) 0.0074(12) -0.0192(11)
C23 0.0536(15) 0.0394(13) 0.087(2) -0.0085(13) -0.0039(14) -0.0213(11)
C24 0.0741(18) 0.0492(14) 0.0664(16) -0.0172(12) 0.0006(14) -0.0305(13)
C25 0.0511(14) 0.0431(12) 0.0499(13) -0.0119(10) 0.0068(10) -0.0193(10)
O1A 0.0186(6) 0.0418(8) 0.0531(8) -0.0254(7) -0.0040(6) -0.0023(5)
C1A 0.0326(10) 0.0232(8) 0.0334(9) -0.0113(7) -0.0009(7) -0.0049(7)
C2A 0.0504(13) 0.0282(10) 0.0411(11) -0.0101(8) -0.0139(9) -0.0007(9)
C3A 0.0786(18) 0.0395(12) 0.0430(13) -0.0079(10) -0.0204(12) 0.0056(12)
C4A 0.086(2) 0.0212(10) 0.0575(15) -0.0038(10) 0.0063(14) -0.0043(11)
C5A 0.0727(18) 0.0323(12) 0.0719(17) -0.0142(12) -0.0002(14) -0.0179(12)
C6A 0.0500(13) 0.0315(10) 0.0587(14) -0.0165(10) -0.0043(11) -0.0147(9)
C7A 0.0218(8) 0.0263(8) 0.0329(9) -0.0143(7) -0.0038(7) -0.0069(7)
C8A 0.0303(9) 0.0257(9) 0.0347(9) -0.0127(7) -0.0059(7) -0.0037(7)
C9A 0.0425(11) 0.0339(10) 0.0319(9) -0.0103(8) -0.0050(8) -0.0106(8)
C10A 0.0404(11) 0.0411(11) 0.0355(10) -0.0192(9) 0.0053(8) -0.0160(9)
C11A 0.0226(9) 0.0438(11) 0.0506(12) -0.0273(10) 0.0032(8) -0.0045(8)
C12A 0.0234(9) 0.0364(10) 0.0424(10) -0.0186(8) -0.0077(8) -0.0012(7)
C13A 0.0189(8) 0.0257(8) 0.0321(9) -0.0126(7) -0.0043(7) -0.0039(6)
C14A 0.0223(8) 0.0203(8) 0.0263(8) -0.0076(6) -0.0065(6) -0.0020(6)
C15A 0.0231(9) 0.0278(9) 0.0321(9) -0.0130(7) 0.0024(7) -0.0069(7)
C16A 0.0288(9) 0.0269(9) 0.0279(8) -0.0129(7) 0.0009(7) -0.0057(7)
C17A 0.0253(8) 0.0203(8) 0.0237(8) -0.0049(6) -0.0070(6) -0.0046(6)
C18A 0.0267(9) 0.0269(8) 0.0225(8) -0.0069(7) -0.0023(6) -0.0079(7)
C19A 0.0263(9) 0.0265(8) 0.0216(8) -0.0099(7) -0.0030(6) -0.0041(7)
C20A 0.0226(8) 0.0224(8) 0.0257(8) -0.0092(6) -0.0040(6) -0.0034(6)
C21A 0.0438(11) 0.0288(9) 0.0243(8) -0.0054(7) -0.0066(8) -0.0127(8)
C22A 0.0479(12) 0.0350(10) 0.0282(9) -0.0104(8) -0.0112(8) -0.0120(9)
C23A 0.0332(10) 0.0297(9) 0.0375(10) -0.0149(8) -0.0058(8) -0.0105(8)
C24A 0.0354(10) 0.0293(9) 0.0298(9) -0.0091(7) 0.0007(7) -0.0133(8)
C25A 0.0316(9) 0.0281(9) 0.0235(8) -0.0086(7) -0.0021(7) -0.0082(7)
O1B 0.0431(8) 0.0382(8) 0.0410(8) 0.0010(6) -0.0223(7) -0.0032(6)
C1B 0.0293(9) 0.0323(9) 0.0261(8) -0.0105(7) -0.0066(7) -0.0050(7)
C2B 0.0466(12) 0.0502(12) 0.0266(9) -0.0077(9) -0.0084(9) -0.0083(10)
C3B 0.0384(12) 0.0617(14) 0.0384(11) -0.0193(10) 0.0094(9) -0.0133(10)
C4B 0.0296(10) 0.0514(13) 0.0500(12) -0.0274(10) -0.0040(9) -0.0032(9)
C5B 0.0304(10) 0.0393(10) 0.0403(10) -0.0185(9) -0.0114(8) -0.0004(8)
C6B 0.0265(9) 0.0344(9) 0.0269(8) -0.0100(7) -0.0058(7) -0.0039(7)
C7B 0.0230(9) 0.0285(9) 0.0379(10) -0.0125(8) -0.0122(7) 0.0029(7)
C8B 0.0306(10) 0.0328(10) 0.0512(12) -0.0177(9) -0.0075(9) -0.0025(8)
C9B 0.0361(11) 0.0387(11) 0.0632(14) -0.0296(11) -0.0126(10) 0.0008(9)
C10B 0.0365(11) 0.0450(12) 0.0473(12) -0.0270(10) -0.0137(9) 0.0090(9)
C11B 0.0369(11) 0.0375(11) 0.0404(11) -0.0149(9) -0.0070(9) 0.0011(8)
C12B 0.0342(10) 0.0312(9) 0.0381(10) -0.0136(8) -0.0109(8) -0.0009(8)
C13B 0.0311(9) 0.0276(9) 0.0297(9) -0.0037(7) -0.0143(7) -0.0014(7)
C14B 0.0279(9) 0.0329(9) 0.0260(8) -0.0106(7) -0.0086(7) -0.0014(7)
C15B 0.0295(9) 0.0314(9) 0.0292(9) -0.0110(7) -0.0105(7) 0.0029(7)
C16B 0.0245(9) 0.0353(10) 0.0288(9) -0.0140(7) -0.0094(7) 0.0016(7)
C17B 0.0266(9) 0.0353(9) 0.0246(8) -0.0142(7) -0.0036(7) -0.0016(7)
C18B 0.0277(9) 0.0311(9) 0.0387(10) -0.0111(8) -0.0102(8) 0.0016(7)
C19B 0.0256(9) 0.0346(10) 0.0396(10) -0.0105(8) -0.0139(8) 0.0007(7)
C20B 0.0279(9) 0.0347(9) 0.0251(8) -0.0114(7) -0.0058(7) -0.0029(7)
C21B 0.0280(9) 0.0376(10) 0.0382(10) -0.0175(8) -0.0067(8) -0.0009(8)
C22B 0.0309(10) 0.0447(11) 0.0410(11) -0.0144(9) -0.0079(8) -0.0090(9)
C23B 0.0453(12) 0.0393(11) 0.0367(10) -0.0127(9) -0.0085(9) -0.0135(9)
C24B 0.0439(12) 0.0373(11) 0.0490(12) -0.0229(10) -0.0023(10) -0.0058(9)
C25B 0.0309(10) 0.0402(11) 0.0423(11) -0.0179(9) -0.0010(8) -0.0037(8)
O1C 0.0300(7) 0.0374(7) 0.0186(6) -0.0108(5) 0.0006(5) 0.0012(5)
C1C 0.0229(8) 0.0281(8) 0.0212(8) -0.0092(7) -0.0001(6) -0.0038(7)
C2C 0.0278(9) 0.0271(8) 0.0250(8) -0.0119(7) -0.0036(7) -0.0022(7)
C3C 0.0283(9) 0.0351(10) 0.0243(8) -0.0100(7) -0.0046(7) -0.0030(7)
C4C 0.0297(9) 0.0265(9) 0.0305(9) -0.0051(7) -0.0025(7) -0.0056(7)
C5C 0.0377(11) 0.0312(10) 0.0372(10) -0.0119(8) -0.0060(8) -0.0121(8)
C6C 0.0355(10) 0.0345(10) 0.0278(9) -0.0115(7) -0.0069(7) -0.0100(8)
C7C 0.0278(9) 0.0273(8) 0.0241(8) -0.0116(7) -0.0009(7) -0.0042(7)
C8C 0.0308(10) 0.0407(10) 0.0238(8) -0.0115(8) -0.0016(7) -0.0030(8)
C9C 0.0306(10) 0.0419(11) 0.0303(9) -0.0180(8) 0.0045(7) -0.0073(8)
C10C 0.0256(9) 0.0368(10) 0.0430(11) -0.0202(9) -0.0039(8) -0.0054(8)
C11C 0.0331(10) 0.0385(10) 0.0339(10) -0.0117(8) -0.0094(8) -0.0077(8)
C12C 0.0325(10) 0.0336(9) 0.0236(8) -0.0109(7) -0.0022(7) -0.0091(8)
C13C 0.0275(9) 0.0303(9) 0.0166(7) -0.0097(7) 0.0012(6) -0.0030(7)
C14C 0.0283(9) 0.0280(9) 0.0186(7) -0.0059(7) 0.0011(6) -0.0041(7)
C15C 0.0257(9) 0.0317(9) 0.0294(9) -0.0114(7) -0.0059(7) 0.0012(7)
C16C 0.0309(10) 0.0285(9) 0.0311(9) -0.0122(7) -0.0061(7) 0.0028(7)
C17C 0.0293(9) 0.0263(8) 0.0208(8) -0.0049(7) 0.0021(7) -0.0052(7)
C18C 0.0228(9) 0.0332(10) 0.0431(11) -0.0145(8) 0.0071(8) -0.0055(7)
C19C 0.0273(9) 0.0311(9) 0.0417(10) -0.0162(8) 0.0064(8) -0.0029(7)
C20C 0.0311(9) 0.0290(9) 0.0217(8) -0.0064(7) 0.0060(7) -0.0084(7)
C21C 0.0327(10) 0.0321(10) 0.0429(11) -0.0117(8) 0.0063(8) -0.0072(8)
C22C 0.0470(13) 0.0324(11) 0.0558(13) -0.0198(10) 0.0155(10) -0.0127(9)
C23C 0.0551(14) 0.0434(12) 0.0391(11) -0.0195(9) 0.0112(10) -0.0235(10)
C24C 0.0458(12) 0.0484(12) 0.0411(11) -0.0153(10) -0.0044(9) -0.0173(10)
C25C 0.0383(11) 0.0336(10) 0.0368(10) -0.0098(8) -0.0044(8) -0.0070(8)
O1D 0.0211(6) 0.0447(8) 0.0244(6) -0.0084(5) -0.0034(5) -0.0046(5)
C1D 0.0300(9) 0.0269(9) 0.0244(8) -0.0070(7) -0.0025(7) 0.0003(7)
C2D 0.0291(9) 0.0325(9) 0.0284(9) -0.0058(7) -0.0017(7) 0.0011(7)
C3D 0.0371(11) 0.0408(11) 0.0274(9) -0.0041(8) 0.0038(8) 0.0071(9)
C4D 0.0652(15) 0.0376(11) 0.0263(10) -0.0116(9) -0.0007(10) 0.0108(10)
C5D 0.0795(17) 0.0337(11) 0.0366(11) -0.0173(9) -0.0095(11) -0.0057(11)
C6D 0.0548(13) 0.0326(10) 0.0322(10) -0.0114(8) -0.0023(9) -0.0121(9)
C7D 0.0265(9) 0.0314(9) 0.0265(8) -0.0080(7) -0.0040(7) -0.0080(7)
C8D 0.0271(9) 0.0327(9) 0.0319(9) -0.0064(8) -0.0001(7) -0.0083(7)
C9D 0.0300(10) 0.0299(9) 0.0440(11) -0.0084(8) -0.0069(8) -0.0041(8)
C10D 0.0447(12) 0.0345(10) 0.0345(10) -0.0016(8) -0.0112(9) -0.0089(9)
C11D 0.0490(13) 0.0458(12) 0.0259(9) -0.0045(8) -0.0008(9) -0.0095(10)
C12D 0.0350(10) 0.0389(10) 0.0265(9) -0.0099(8) -0.0014(8) -0.0044(8)
C13D 0.0200(8) 0.0328(9) 0.0241(8) -0.0080(7) -0.0017(6) -0.0031(7)
C14D 0.0184(8) 0.0306(9) 0.0250(8) -0.0112(7) 0.0007(6) 0.0001(7)
C15D 0.0234(9) 0.0344(10) 0.0334(9) -0.0086(8) -0.0096(7) 0.0013(7)
C16D 0.0263(9) 0.0279(9) 0.0321(9) -0.0058(7) -0.0067(7) 0.0030(7)
C17D 0.0196(8) 0.0301(9) 0.0236(8) -0.0093(7) 0.0003(6) 0.0008(7)
C18D 0.0246(9) 0.0306(9) 0.0296(9) -0.0102(7) -0.0084(7) 0.0029(7)
C19D 0.0264(9) 0.0262(8) 0.0292(9) -0.0092(7) -0.0069(7) 0.0031(7)
C20D 0.0273(9) 0.0278(9) 0.0215(8) -0.0052(7) -0.0020(7) -0.0029(7)
C21D 0.0299(10) 0.0317(10) 0.0371(10) -0.0100(8) -0.0046(8) -0.0009(8)
C22D 0.0458(12) 0.0294(10) 0.0406(11) -0.0108(8) -0.0069(9) -0.0021(9)
C23D 0.0539(13) 0.0325(10) 0.0300(9) -0.0048(8) -0.0106(9) -0.0140(9)
C24D 0.0360(11) 0.0424(11) 0.0421(11) -0.0089(9) -0.0112(9) -0.0097(9)
C25D 0.0294(10) 0.0334(10) 0.0374(10) -0.0102(8) -0.0069(8) -0.0009(8)
O1E 0.0332(7) 0.0330(7) 0.0196(6) -0.0061(5) -0.0022(5) 0.0022(5)
C1E 0.0325(9) 0.0351(9) 0.0223(8) -0.0126(7) 0.0005(7) -0.0116(8)
C2E 0.0308(10) 0.0509(12) 0.0314(10) -0.0199(9) -0.0028(8) -0.0043(9)
C3E 0.0330(11) 0.0679(15) 0.0430(12) -0.0355(11) 0.0039(9) -0.0084(10)
C4E 0.0484(13) 0.0703(15) 0.0250(9) -0.0240(10) 0.0089(9) -0.0299(11)
C5E 0.0638(14) 0.0453(12) 0.0215(9) -0.0101(8) -0.0011(9) -0.0248(11)
C6E 0.0540(12) 0.0347(10) 0.0224(8) -0.0094(8) -0.0036(8) -0.0127(9)
C7E 0.0288(9) 0.0319(9) 0.0167(7) -0.0084(7) -0.0030(6) -0.0073(7)
C8E 0.0415(11) 0.0358(10) 0.0264(9) -0.0111(8) -0.0044(8) -0.0114(8)
C9E 0.0485(13) 0.0559(13) 0.0317(10) -0.0106(9) -0.0071(9) -0.0292(11)
C10E 0.0313(10) 0.0647(14) 0.0357(10) -0.0155(10) -0.0092(8) -0.0140(10)
C11E 0.0304(10) 0.0488(12) 0.0411(11) -0.0164(9) -0.0146(8) -0.0003(9)
C12E 0.0320(10) 0.0349(10) 0.0322(9) -0.0104(8) -0.0119(8) -0.0059(8)
C13E 0.0289(9) 0.0282(9) 0.0183(7) -0.0070(6) -0.0037(6) -0.0028(7)
C14E 0.0216(8) 0.0341(9) 0.0198(7) -0.0100(7) -0.0048(6) -0.0008(7)
C15E 0.0282(9) 0.0391(10) 0.0193(8) -0.0134(7) 0.0016(7) -0.0056(8)
C16E 0.0261(9) 0.0378(10) 0.0207(8) -0.0093(7) 0.0003(7) -0.0077(7)
C17E 0.0173(8) 0.0334(9) 0.0229(8) -0.0105(7) -0.0060(6) 0.0003(7)
C18E 0.0225(8) 0.0411(10) 0.0189(7) -0.0136(7) -0.0015(6) -0.0041(7)
C19E 0.0238(8) 0.0410(10) 0.0192(8) -0.0102(7) -0.0007(6) -0.0082(7)
C20E 0.0169(8) 0.0322(9) 0.0253(8) -0.0110(7) -0.0045(6) 0.0010(7)
C21E 0.0251(9) 0.0351(10) 0.0263(8) -0.0098(7) -0.0040(7) -0.0002(7)
C22E 0.0270(9) 0.0325(10) 0.0380(10) -0.0095(8) -0.0026(8) -0.0008(7)
C23E 0.0269(9) 0.0350(10) 0.0457(11) -0.0199(9) -0.0036(8) -0.0039(8)
C24E 0.0313(10) 0.0429(11) 0.0328(9) -0.0192(8) -0.0055(8) -0.0036(8)
C25E 0.0245(9) 0.0357(10) 0.0268(8) -0.0119(7) -0.0040(7) -0.0035(7)

loop_
_atom_type_symbol
_atom_type_description
_atom_type_scat_dispersion_real
_atom_type_scat_dispersion_imag
_atom_type_scat_source
C C 0.0033 0.0016 'International Tables Vol C Tables 4.2.6.8 and 6.1.1.4'
H H 0.0000 0.0000 'International Tables Vol C Tables 4.2.6.8 and 6.1.1.4'
O O 0.0106 0.0060 'International Tables Vol C Tables 4.2.6.8 and 6.1.1.4'

loop_
_geom_angle_atom_site_label_1
_geom_angle_atom_site_label_2
_geom_angle_atom_site_label_3
_geom_angle
C13 O1 H1 109.5
C6 C1 C2 118.79(17)
C6 C1 C13 122.83(17)
C2 C1 C13 118.38(17)
C3 C2 C1 120.5(2)
C3 C2 H2 119.7
C1 C2 H2 119.7
C2 C3 C4 120.2(2)
C2 C3 H3 119.9
C4 C3 H3 119.9
C5 C4 C3 119.52(19)
C5 C4 H4 120.2
C3 C4 H4 120.2
C4 C5 C6 120.05(19)
C4 C5 H5 120.0
C6 C5 H5 120.0
C1 C6 C5 120.84(18)
C1 C6 H6 119.6
C5 C6 H6 119.6
C8 C7 C12 118.59(17)
C8 C7 C13 121.08(16)
C12 C7 C13 120.26(16)
C7 C8 C9 121.39(19)
C7 C8 H8 119.3
C9 C8 H8 119.3
C10 C9 C8 119.5(2)
C10 C9 H9 120.2
C8 C9 H9 120.2
C11 C10 C9 119.75(19)
C11 C10 H10 120.1
C9 C10 H10 120.1
C10 C11 C12 120.6(2)
C10 C11 H11 119.7
C12 C11 H11 119.7
C11 C12 C7 120.15(19)
C11 C12 H12 119.9
C7 C12 H12 119.9
O1 C13 C1 108.09(14)
O1 C13 C14 108.55(14)
C1 C13 C14 111.71(14)
O1 C13 C7 106.29(14)
C1 C13 C7 111.19(15)
C14 C13 C7 110.79(14)
C19 C14 C15 117.33(18)
C19 C14 C13 122.40(15)
C15 C14 C13 120.26(16)
C16 C15 C14 121.24(18)
C16 C15 H15 119.4
C14 C15 H15 119.4
C15 C16 C17 121.51(17)
C15 C16 H16 119.2
C17 C16 H16 119.2
C16 C17 C18 117.17(18)
C16 C17 C20 121.38(17)
C18 C17 C20 121.36(18)
C19 C18 C17 121.28(18)
C19 C18 H18 119.4
C17 C18 H18 119.4
C18 C19 C14 121.36(17)
C18 C19 H19 119.3
C14 C19 H19 119.3
C25 C20 C21 118.1(2)
C25 C20 C17 121.57(17)
C21 C20 C17 120.2(2)
C22 C21 C20 120.4(2)
C22 C21 H21 119.8
C20 C21 H21 119.8
C23 C22 C21 120.3(2)
C23 C22 H22 119.9
C21 C22 H22 119.9
C22 C23 C24 120.1(2)
C22 C23 H23 120.0
C24 C23 H23 120.0
C23 C24 C25 119.6(3)
C23 C24 H24 120.2
C25 C24 H24 120.2
C24 C25 C20 121.4(2)
C24 C25 H25 119.3
C20 C25 H25 119.3
C13A O1A H1A 109.5
C2A C1A C6A 119.30(18)
C2A C1A C13A 122.81(16)
C6A C1A C13A 117.89(17)
C1A C2A C3A 119.7(2)
C1A C2A H2A 120.2
C3A C2A H2A 120.2
C4A C3A C2A 120.0(2)
C4A C3A H3A 120.0
C2A C3A H3A 120.0
C5A C4A C3A 120.2(2)
C5A C4A H4A 119.9
C3A C4A H4A 119.9
C4A C5A C6A 120.0(2)
C4A C5A H5A 120.0
C6A C5A H5A 120.0
C5A C6A C1A 120.8(2)
C5A C6A H6A 119.6
C1A C6A H6A 119.6
C8A C7A C12A 118.23(17)
C8A C7A C13A 120.17(15)
C12A C7A C13A 121.46(16)
C9A C8A C7A 121.02(17)
C9A C8A H8A 119.5
C7A C8A H8A 119.5
C10A C9A C8A 120.19(18)
C10A C9A H9A 119.9
C8A C9A H9A 119.9
C9A C10A C11A 119.72(18)
C9A C10A H10A 120.1
C11A C10A H10A 120.1
C10A C11A C12A 120.07(18)
C10A C11A H11A 120.0
C12A C11A H11A 120.0
C11A C12A C7A 120.75(18)
C11A C12A H12A 119.6
C7A C12A H12A 119.6
O1A C13A C7A 106.10(13)
O1A C13A C1A 107.99(14)
C7A C13A C1A 111.47(14)
O1A C13A C14A 108.40(13)
C7A C13A C14A 110.69(14)
C1A C13A C14A 111.93(14)
C19A C14A C15A 117.71(15)
C19A C14A C13A 122.88(15)
C15A C14A C13A 119.40(15)
C16A C15A C14A 121.08(16)
C16A C15A H15A 119.5
C14A C15A H15A 119.5
C15A C16A C17A 121.11(16)
C15A C16A H16A 119.4
C17A C16A H16A 119.4
C18A C17A C16A 117.80(15)
C18A C17A C20A 121.50(15)
C16A C17A C20A 120.68(15)
C19A C18A C17A 120.96(16)
C19A C18A H18A 119.5
C17A C18A H18A 119.5
C18A C19A C14A 121.31(15)
C18A C19A H19A 119.3
C14A C19A H19A 119.3
C21A C20A C25A 118.23(16)
C21A C20A C17A 120.33(15)
C25A C20A C17A 121.44(15)
C22A C21A C20A 120.97(16)
C22A C21A H21A 119.5
C20A C21A H21A 119.5
C23A C22A C21A 120.24(17)
C23A C22A H22A 119.9
C21A C22A H22A 119.9
C22A C23A C24A 119.54(17)
C22A C23A H23A 120.2
C24A C23A H23A 120.2
C25A C24A C23A 120.46(16)
C25A C24A H24A 119.8
C23A C24A H24A 119.8
C24A C25A C20A 120.54(16)
C24A C25A H25A 119.7
C20A C25A H25A 119.7
C13B O1B H1B 109.5
C6B C1B C2B 117.68(17)
C6B C1B C13B 120.55(16)
C2B C1B C13B 121.76(16)
C1B C2B C3B 120.37(19)
C1B C2B H2B 119.8
C3B C2B H2B 119.8
C4B C3B C2B 121.0(2)
C4B C3B H3B 119.5
C2B C3B H3B 119.5
C3B C4B C5B 119.18(19)
C3B C4B H4B 120.4
C5B C4B H4B 120.4
C4B C5B C6B 120.87(18)
C4B C5B H5B 119.6
C6B C5B H5B 119.6
C5B C6B C1B 120.87(17)
C5B C6B H6B 119.6
C1B C6B H6B 119.6
C12B C7B C8B 118.88(18)
C12B C7B C13B 122.96(16)
C8B C7B C13B 118.14(17)
C9B C8B C7B 120.4(2)
C9B C8B H8B 119.8
C7B C8B H8B 119.8
C10B C9B C8B 120.33(19)
C10B C9B H9B 119.8
C8B C9B H9B 119.8
C11B C10B C9B 119.7(2)
C11B C10B H10B 120.1
C9B C10B H10B 120.1
C10B C11B C12B 120.3(2)
C10B C11B H11B 119.9
C12B C11B H11B 119.9
C7B C12B C11B 120.40(19)
C7B C12B H12B 119.8
C11B C12B H12B 119.8
O1B C13B C1B 105.23(14)
O1B C13B C14B 109.62(14)
C1B C13B C14B 111.39(15)
O1B C13B C7B 109.57(15)
C1B C13B C7B 109.34(14)
C14B C13B C7B 111.50(15)
C19B C14B C15B 117.54(17)
C19B C14B C13B 122.83(15)
C15B C14B C13B 119.56(16)
C16B C15B C14B 121.18(16)
C16B C15B H15B 119.4
C14B C15B H15B 119.4
C15B C16B C17B 121.48(16)
C15B C16B H16B 119.3
C17B C16B H16B 119.3
C18B C17B C16B 117.22(17)
C18B C17B C20B 122.00(16)
C16B C17B C20B 120.78(16)
C19B C18B C17B 121.42(17)
C19B C18B H18B 119.3
C17B C18B H18B 119.3
C18B C19B C14B 121.15(16)
C18B C19B H19B 119.4
C14B C19B H19B 119.4
C21B C20B C25B 117.91(18)
C21B C20B C17B 120.70(16)
C25B C20B C17B 121.39(17)
C22B C21B C20B 120.86(18)
C22B C21B H21B 119.6
C20B C21B H21B 119.6
C23B C22B C21B 120.65(19)
C23B C22B H22B 119.7
C21B C22B H22B 119.7
C22B C23B C24B 119.26(19)
C22B C23B H23B 120.4
C24B C23B H23B 120.4
C23B C24B C25B 120.46(19)
C23B C24B H24B 119.8
C25B C24B H24B 119.8
C24B C25B C20B 120.86(19)
C24B C25B H25B 119.6
C20B C25B H25B 119.6
C13C O1C H1C 109.5
C2C C1C C6C 118.60(16)
C2C C1C C13C 122.78(15)
C6C C1C C13C 118.51(15)
C1C C2C C3C 120.31(16)
C1C C2C H2C 119.8
C3C C2C H2C 119.8
C4C C3C C2C 120.64(16)
C4C C3C H3C 119.7
C2C C3C H3C 119.7
C3C C4C C5C 119.38(16)
C3C C4C H4C 120.3
C5C C4C H4C 120.3
C6C C5C C4C 120.05(17)
C6C C5C H5C 120.0
C4C C5C H5C 120.0
C5C C6C C1C 121.02(16)
C5C C6C H6C 119.5
C1C C6C H6C 119.5
C12C C7C C8C 118.33(16)
C12C C7C C13C 121.38(15)
C8C C7C C13C 120.21(15)
C9C C8C C7C 121.15(17)
C9C C8C H8C 119.4
C7C C8C H8C 119.4
C10C C9C C8C 120.02(17)
C10C C9C H9C 120.0
C8C C9C H9C 120.0
C9C C10C C11C 119.36(17)
C9C C10C H10C 120.3
C11C C10C H10C 120.3
C10C C11C C12C 120.64(17)
C10C C11C H11C 119.7
C12C C11C H11C 119.7
C7C C12C C11C 120.43(17)
C7C C12C H12C 119.8
C11C C12C H12C 119.8
O1C C13C C7C 106.58(13)
O1C C13C C14C 108.52(13)
C7C C13C C14C 111.01(14)
O1C C13C C1C 108.29(13)
C7C C13C C1C 109.28(14)
C14C C13C C1C 112.92(14)
C15C C14C C19C 116.99(17)
C15C C14C C13C 122.19(16)
C19C C14C C13C 120.81(15)
C16C C15C C14C 121.31(17)
C16C C15C H15C 119.3
C14C C15C H15C 119.3
C15C C16C C17C 121.95(16)
C15C C16C H16C 119.0
C17C C16C H16C 119.0
C16C C17C C18C 116.64(17)
C16C C17C C20C 120.84(16)
C18C C17C C20C 122.49(16)
C19C C18C C17C 121.30(17)
C19C C18C H18C 119.3
C17C C18C H18C 119.3
C18C C19C C14C 121.74(17)
C18C C19C H19C 119.1
C14C C19C H19C 119.1
C25C C20C C21C 117.47(18)
C25C C20C C17C 122.03(16)
C21C C20C C17C 120.47(17)
C22C C21C C20C 120.4(2)
C22C C21C H21C 119.8
C20C C21C H21C 119.8
C23C C22C C21C 121.2(2)
C23C C22C H22C 119.4
C21C C22C H22C 119.4
C24C C23C C22C 118.9(2)
C24C C23C H23C 120.5
C22C C23C H23C 120.5
C23C C24C C25C 120.6(2)
C23C C24C H24C 119.7
C25C C24C H24C 119.7
C20C C25C C24C 121.41(19)
C20C C25C H25C 119.3
C24C C25C H25C 119.3
C13D O1D H1D 109.5
C2D C1D C6D 118.39(17)
C2D C1D C13D 122.24(17)
C6D C1D C13D 119.35(16)
C1D C2D C3D 120.7(2)
C1D C2D H2D 119.6
C3D C2D H2D 119.6
C4D C3D C2D 120.4(2)
C4D C3D H3D 119.8
C2D C3D H3D 119.8
C3D C4D C5D 119.52(19)
C3D C4D H4D 120.2
C5D C4D H4D 120.2
C4D C5D C6D 120.5(2)
C4D C5D H5D 119.8
C6D C5D H5D 119.8
C5D C6D C1D 120.5(2)
C5D C6D H6D 119.8
C1D C6D H6D 119.8
C8D C7D C12D 118.09(17)
C8D C7D C13D 121.56(15)
C12D C7D C13D 120.34(16)
C7D C8D C9D 121.16(17)
C7D C8D H8D 119.4
C9D C8D H8D 119.4
C10D C9D C8D 120.30(18)
C10D C9D H9D 119.8
C8D C9D H9D 119.8
C9D C10D C11D 118.95(18)
C9D C10D H10D 120.5
C11D C10D H10D 120.5
C10D C11D C12D 121.08(19)
C10D C11D H11D 119.5
C12D C11D H11D 119.5
C11D C12D C7D 120.40(18)
C11D C12D H12D 119.8
C7D C12D H12D 119.8
O1D C13D C14D 109.50(14)
O1D C13D C7D 105.52(13)
C14D C13D C7D 111.23(14)
O1D C13D C1D 108.38(13)
C14D C13D C1D 111.46(14)
C7D C13D C1D 110.54(14)
C19D C14D C15D 117.40(16)
C19D C14D C13D 122.02(15)
C15D C14D C13D 120.55(15)
C16D C15D C14D 121.16(16)
C16D C15D H15D 119.4
C14D C15D H15D 119.4
C15D C16D C17D 121.41(16)
C15D C16D H16D 119.3
C17D C16D H16D 119.3
C18D C17D C16D 117.08(17)
C18D C17D C20D 121.12(15)
C16D C17D C20D 121.80(15)
C19D C18D C17D 121.49(16)
C19D C18D H18D 119.3
C17D C18D H18D 119.3
C18D C19D C14D 121.46(16)
C18D C19D H19D 119.3
C14D C19D H19D 119.3
C25D C20D C21D 117.82(17)
C25D C20D C17D 121.42(16)
C21D C20D C17D 120.75(16)
C22D C21D C20D 121.00(18)
C22D C21D H21D 119.5
C20D C21D H21D 119.5
C23D C22D C21D 120.50(19)
C23D C22D H22D 119.7
C21D C22D H22D 119.7
C22D C23D C24D 119.30(19)
C22D C23D H23D 120.4
C24D C23D H23D 120.4
C23D C24D C25D 120.56(19)
C23D C24D H24D 119.7
C25D C24D H24D 119.7
C24D C25D C20D 120.82(18)
C24D C25D H25D 119.6
C20D C25D H25D 119.6
C13E O1E H1E 109.5
C2E C1E C6E 118.88(17)
C2E C1E C13E 122.45(16)
C6E C1E C13E 118.66(16)
C1E C2E C3E 119.86(19)
C1E C2E H2E 120.1
C3E C2E H2E 120.1
C4E C3E C2E 120.6(2)
C4E C3E H3E 119.7
C2E C3E H3E 119.7
C5E C4E C3E 119.80(18)
C5E C4E H4E 120.1
C3E C4E H4E 120.1
C4E C5E C6E 119.8(2)
C4E C5E H5E 120.1
C6E C5E H5E 120.1
C5E C6E C1E 121.0(2)
C5E C6E H6E 119.5
C1E C6E H6E 119.5
C8E C7E C12E 118.10(17)
C8E C7E C13E 119.09(16)
C12E C7E C13E 122.73(16)
C7E C8E C9E 120.52(19)
C7E C8E H8E 119.7
C9E C8E H8E 119.7
C10E C9E C8E 120.60(19)
C10E C9E H9E 119.7
C8E C9E H9E 119.7
C11E C10E C9E 119.56(19)
C11E C10E H10E 120.2
C9E C10E H10E 120.2
C10E C11E C12E 120.1(2)
C10E C11E H11E 120.0
C12E C11E H11E 120.0
C7E C12E C11E 121.16(18)
C7E C12E H12E 119.4
C11E C12E H12E 119.4
O1E C13E C14E 108.45(13)
O1E C13E C1E 106.96(14)
C14E C13E C1E 111.55(14)
O1E C13E C7E 108.78(13)
C14E C13E C7E 113.10(14)
C1E C13E C7E 107.80(13)
C15E C14E C19E 117.34(16)
C15E C14E C13E 122.53(15)
C19E C14E C13E 120.10(15)
C16E C15E C14E 121.50(16)
C16E C15E H15E 119.2
C14E C15E H15E 119.2
C15E C16E C17E 121.36(16)
C15E C16E H16E 119.3
C17E C16E H16E 119.3
C18E C17E C16E 117.15(16)
C18E C17E C20E 121.90(15)
C16E C17E C20E 120.95(15)
C19E C18E C17E 121.43(15)
C19E C18E H18E 119.3
C17E C18E H18E 119.3
C18E C19E C14E 121.15(16)
C18E C19E H19E 119.4
C14E C19E H19E 119.4
C21E C20E C25E 117.73(17)
C21E C20E C17E 121.55(15)
C25E C20E C17E 120.72(15)
C22E C21E C20E 121.08(17)
C22E C21E H21E 119.5
C20E C21E H21E 119.5
C21E C22E C23E 120.42(18)
C21E C22E H22E 119.8
C23E C22E H22E 119.8
C22E C23E C24E 119.32(18)
C22E C23E H23E 120.3
C24E C23E H23E 120.3
C25E C24E C23E 120.46(17)
C25E C24E H24E 119.8
C23E C24E H24E 119.8
C24E C25E C20E 120.98(17)
C24E C25E H25E 119.5
C20E C25E H25E 119.5

loop_
_geom_bond_atom_site_label_1
_geom_bond_atom_site_label_2
_geom_bond_distance
O1 C13 1.449(2)
O1 H1 0.8400
C1 C6 1.384(3)
C1 C2 1.386(3)
C1 C13 1.527(2)
C2 C3 1.385(3)
C2 H2 0.9500
C3 C4 1.388(3)
C3 H3 0.9500
C4 C5 1.376(3)
C4 H4 0.9500
C5 C6 1.391(3)
C5 H5 0.9500
C6 H6 0.9500
C7 C8 1.382(3)
C7 C12 1.393(3)
C7 C13 1.534(2)
C8 C9 1.391(3)
C8 H8 0.9500
C9 C10 1.384(3)
C9 H9 0.9500
C10 C11 1.379(3)
C10 H10 0.9500
C11 C12 1.392(3)
C11 H11 0.9500
C12 H12 0.9500
C13 C14 1.527(3)
C14 C19 1.390(2)
C14 C15 1.394(2)
C15 C16 1.381(3)
C15 H15 0.9500
C16 C17 1.391(3)
C16 H16 0.9500
C17 C18 1.395(2)
C17 C20 1.485(3)
C18 C19 1.383(3)
C18 H18 0.9500
C19 H19 0.9500
C20 C25 1.387(3)
C20 C21 1.400(3)
C21 C22 1.385(3)
C21 H21 0.9500
C22 C23 1.377(4)
C22 H22 0.9500
C23 C24 1.382(4)
C23 H23 0.9500
C24 C25 1.383(3)
C24 H24 0.9500
C25 H25 0.9500
O1A C13A 1.441(2)
O1A H1A 0.8400
C1A C2A 1.377(3)
C1A C6A 1.398(3)
C1A C13A 1.528(2)
C2A C3A 1.398(3)
C2A H2A 0.9500
C3A C4A 1.386(4)
C3A H3A 0.9500
C4A C5A 1.369(4)
C4A H4A 0.9500
C5A C6A 1.372(3)
C5A H5A 0.9500
C6A H6A 0.9500
C7A C8A 1.392(2)
C7A C12A 1.392(2)
C7A C13A 1.525(2)
C8A C9A 1.383(3)
C8A H8A 0.9500
C9A C10A 1.379(3)
C9A H9A 0.9500
C10A C11A 1.384(3)
C10A H10A 0.9500
C11A C12A 1.388(3)
C11A H11A 0.9500
C12A H12A 0.9500
C13A C14A 1.535(2)
C14A C19A 1.388(2)
C14A C15A 1.397(2)
C15A C16A 1.381(2)
C15A H15A 0.9500
C16A C17A 1.396(2)
C16A H16A 0.9500
C17A C18A 1.390(2)
C17A C20A 1.485(2)
C18A C19A 1.387(2)
C18A H18A 0.9500
C19A H19A 0.9500
C20A C21A 1.393(2)
C20A C25A 1.396(2)
C21A C22A 1.382(3)
C21A H21A 0.9500
C22A C23A 1.379(3)
C22A H22A 0.9500
C23A C24A 1.384(3)
C23A H23A 0.9500
C24A C25A 1.382(2)
C24A H24A 0.9500
C25A H25A 0.9500
O1B C13B 1.447(2)
O1B H1B 0.8400
C1B C6B 1.390(2)
C1B C2B 1.391(3)
C1B C13B 1.529(2)
C2B C3B 1.395(3)
C2B H2B 0.9500
C3B C4B 1.362(3)
C3B H3B 0.9500
C4B C5B 1.367(3)
C4B H4B 0.9500
C5B C6B 1.385(3)
C5B H5B 0.9500
C6B H6B 0.9500
C7B C12B 1.386(3)
C7B C8B 1.393(3)
C7B C13B 1.539(3)
C8B C9B 1.387(3)
C8B H8B 0.9500
C9B C10B 1.381(3)
C9B H9B 0.9500
C10B C11B 1.376(3)
C10B H10B 0.9500
C11B C12B 1.393(3)
C11B H11B 0.9500
C12B H12B 0.9500
C13B C14B 1.535(3)
C14B C19B 1.394(2)
C14B C15B 1.397(2)
C15B C16B 1.382(3)
C15B H15B 0.9500
C16B C17B 1.397(2)
C16B H16B 0.9500
C17B C18B 1.395(2)
C17B C20B 1.482(3)
C18B C19B 1.387(3)
C18B H18B 0.9500
C19B H19B 0.9500
C20B C21B 1.395(3)
C20B C25B 1.396(3)
C21B C22B 1.380(3)
C21B H21B 0.9500
C22B C23B 1.379(3)
C22B H22B 0.9500
C23B C24B 1.381(3)
C23B H23B 0.9500
C24B C25B 1.382(3)
C24B H24B 0.9500
C25B H25B 0.9500
O1C C13C 1.4429(19)
O1C H1C 0.8400
C1C C2C 1.389(2)
C1C C6C 1.390(2)
C1C C13C 1.534(2)
C2C C3C 1.390(2)
C2C H2C 0.9500
C3C C4C 1.378(3)
C3C H3C 0.9500
C4C C5C 1.388(3)
C4C H4C 0.9500
C5C C6C 1.381(3)
C5C H5C 0.9500
C6C H6C 0.9500
C7C C12C 1.386(2)
C7C C8C 1.395(2)
C7C C13C 1.527(2)
C8C C9C 1.383(3)
C8C H8C 0.9500
C9C C10C 1.382(3)
C9C H9C 0.9500
C10C C11C 1.383(3)
C10C H10C 0.9500
C11C C12C 1.389(3)
C11C H11C 0.9500
C12C H12C 0.9500
C13C C14C 1.534(2)
C14C C15C 1.388(2)
C14C C19C 1.392(3)
C15C C16C 1.384(3)
C15C H15C 0.9500
C16C C17C 1.387(3)
C16C H16C 0.9500
C17C C18C 1.399(2)
C17C C20C 1.490(3)
C18C C19C 1.380(3)
C18C H18C 0.9500
C19C H19C 0.9500
C20C C25C 1.385(3)
C20C C21C 1.405(3)
C21C C22C 1.385(3)
C21C H21C 0.9500
C22C C23C 1.375(3)
C22C H22C 0.9500
C23C C24C 1.374(3)
C23C H23C 0.9500
C24C C25C 1.389(3)
C24C H24C 0.9500
C25C H25C 0.9500
O1D C13D 1.443(2)
O1D H1D 0.8400
C1D C2D 1.388(3)
C1D C6D 1.392(3)
C1D C13D 1.536(2)
C2D C3D 1.392(3)
C2D H2D 0.9500
C3D C4D 1.372(3)
C3D H3D 0.9500
C4D C5D 1.382(3)
C4D H4D 0.9500
C5D C6D 1.390(3)
C5D H5D 0.9500
C6D H6D 0.9500
C7D C8D 1.387(3)
C7D C12D 1.391(2)
C7D C13D 1.532(2)
C8D C9D 1.391(3)
C8D H8D 0.9500
C9D C10D 1.375(3)
C9D H9D 0.9500
C10D C11D 1.381(3)
C10D H10D 0.9500
C11D C12D 1.385(3)
C11D H11D 0.9500
C12D H12D 0.9500
C13D C14D 1.527(2)
C14D C19D 1.387(2)
C14D C15D 1.401(2)
C15D C16D 1.382(3)
C15D H15D 0.9500
C16D C17D 1.400(2)
C16D H16D 0.9500
C17D C18D 1.394(2)
C17D C20D 1.485(3)
C18D C19D 1.384(3)
C18D H18D 0.9500
C19D H19D 0.9500
C20D C25D 1.392(3)
C20D C21D 1.396(2)
C21D C22D 1.381(3)
C21D H21D 0.9500
C22D C23D 1.376(3)
C22D H22D 0.9500
C23D C24D 1.380(3)
C23D H23D 0.9500
C24D C25D 1.384(3)
C24D H24D 0.9500
C25D H25D 0.9500
O1E C13E 1.4399(19)
O1E H1E 0.8400
C1E C2E 1.381(3)
C1E C6E 1.389(3)
C1E C13E 1.531(2)
C2E C3E 1.395(3)
C2E H2E 0.9500
C3E C4E 1.378(3)
C3E H3E 0.9500
C4E C5E 1.372(3)
C4E H4E 0.9500
C5E C6E 1.386(3)
C5E H5E 0.9500
C6E H6E 0.9500
C7E C8E 1.388(3)
C7E C12E 1.388(3)
C7E C13E 1.533(2)
C8E C9E 1.388(3)
C8E H8E 0.9500
C9E C10E 1.381(3)
C9E H9E 0.9500
C10E C11E 1.367(3)
C10E H10E 0.9500
C11E C12E 1.392(3)
C11E H11E 0.9500
C12E H12E 0.9500
C13E C14E 1.531(2)
C14E C15E 1.388(2)
C14E C19E 1.400(2)
C15E C16E 1.381(3)
C15E H15E 0.9500
C16E C17E 1.396(2)
C16E H16E 0.9500
C17E C18E 1.396(2)
C17E C20E 1.482(2)
C18E C19E 1.381(3)
C18E H18E 0.9500
C19E H19E 0.9500
C20E C21E 1.400(2)
C20E C25E 1.400(2)
C21E C22E 1.383(3)
C21E H21E 0.9500
C22E C23E 1.384(3)
C22E H22E 0.9500
C23E C24E 1.387(3)
C23E H23E 0.9500
C24E C25E 1.382(3)
C24E H24E 0.9500
C25E H25E 0.9500

loop_
_geom_hbond_atom_site_label_D
_geom_hbond_atom_site_label_H
_geom_hbond_atom_site_label_A
_geom_hbond_distance_DH
_geom_hbond_distance_HA
_geom_hbond_distance_DA
_geom_hbond_angle_DHA
_geom_hbond_site_symmetry_A
O1E H1E O1C 0.84 1.96 2.7408(16) 155.1 .
O1D H1D O1E 0.84 2.00 2.7355(17) 146.5 .
O1C H1C O1D 0.84 1.99 2.7433(17) 149.7 .
O1B H1B O1A 0.84 2.09 2.7900(18) 140.7 1_556
O1A H1A O1 0.84 2.02 2.7369(18) 142.9 .
O1 H1 O1B 0.84 2.17 2.9287(18) 151.0 1_554

loop_
_geom_torsion_atom_site_label_1
_geom_torsion_atom_site_label_2
_geom_torsion_atom_site_label_3
_geom_torsion_atom_site_label_4
_geom_torsion
C6 C1 C2 C3 -0.4(3)
C13 C1 C2 C3 179.22(19)
C1 C2 C3 C4 -1.1(3)
C2 C3 C4 C5 2.0(3)
C3 C4 C5 C6 -1.5(3)
C2 C1 C6 C5 0.9(3)
C13 C1 C6 C5 -178.71(17)
C4 C5 C6 C1 0.1(3)
C12 C7 C8 C9 -0.4(3)
C13 C7 C8 C9 -177.39(18)
C7 C8 C9 C10 0.1(3)
C8 C9 C10 C11 -0.1(3)
C9 C10 C11 C12 0.3(3)
C10 C11 C12 C7 -0.6(3)
C8 C7 C12 C11 0.6(3)
C13 C7 C12 C11 177.62(17)
C6 C1 C13 O1 -136.08(17)
C2 C1 C13 O1 44.3(2)
C6 C1 C13 C14 -16.7(2)
C2 C1 C13 C14 163.70(16)
C6 C1 C13 C7 107.62(19)
C2 C1 C13 C7 -72.0(2)
C8 C7 C13 O1 -145.31(17)
C12 C7 C13 O1 37.7(2)
C8 C7 C13 C1 -27.9(2)
C12 C7 C13 C1 155.13(17)
C8 C7 C13 C14 96.9(2)
C12 C7 C13 C14 -80.0(2)
O1 C13 C14 C19 -139.50(17)
C1 C13 C14 C19 101.40(19)
C7 C13 C14 C19 -23.2(2)
O1 C13 C14 C15 41.1(2)
C1 C13 C14 C15 -78.0(2)
C7 C13 C14 C15 157.41(16)
C19 C14 C15 C16 2.6(3)
C13 C14 C15 C16 -177.89(17)
C14 C15 C16 C17 0.2(3)
C15 C16 C17 C18 -2.9(3)
C15 C16 C17 C20 173.66(18)
C16 C17 C18 C19 2.8(3)
C20 C17 C18 C19 -173.73(17)
C17 C18 C19 C14 0.0(3)
C15 C14 C19 C18 -2.7(3)
C13 C14 C19 C18 177.84(17)
C16 C17 C20 C25 154.4(2)
C18 C17 C20 C25 -29.3(3)
C16 C17 C20 C21 -28.2(3)
C18 C17 C20 C21 148.2(2)
C25 C20 C21 C22 1.3(3)
C17 C20 C21 C22 -176.24(19)
C20 C21 C22 C23 0.3(4)
C21 C22 C23 C24 -1.7(4)
C22 C23 C24 C25 1.4(4)
C23 C24 C25 C20 0.3(4)
C21 C20 C25 C24 -1.6(3)
C17 C20 C25 C24 175.9(2)
C6A C1A C2A C3A -1.1(3)
C13A C1A C2A C3A 178.06(19)
C1A C2A C3A C4A 0.6(3)
C2A C3A C4A C5A -0.4(4)
C3A C4A C5A C6A 0.6(4)
C4A C5A C6A C1A -1.1(4)
C2A C1A C6A C5A 1.4(3)
C13A C1A C6A C5A -177.8(2)
C12A C7A C8A C9A -0.2(3)
C13A C7A C8A C9A 175.49(16)
C7A C8A C9A C10A -0.8(3)
C8A C9A C10A C11A 0.9(3)
C9A C10A C11A C12A 0.1(3)
C10A C11A C12A C7A -1.2(3)
C8A C7A C12A C11A 1.2(3)
C13A C7A C12A C11A -174.43(17)
C8A C7A C13A O1A 30.1(2)
C12A C7A C13A O1A -154.33(16)
C8A C7A C13A C1A 147.39(16)
C12A C7A C13A C1A -37.0(2)
C8A C7A C13A C14A -87.33(18)
C12A C7A C13A C14A 88.26(19)
C2A C1A C13A O1A -133.08(18)
C6A C1A C13A O1A 46.1(2)
C2A C1A C13A C7A 110.8(2)
C6A C1A C13A C7A -70.0(2)
C2A C1A C13A C14A -13.8(2)
C6A C1A C13A C14A 165.37(16)
O1A C13A C14A C19A -132.05(16)
C7A C13A C14A C19A -16.1(2)
C1A C13A C14A C19A 108.95(18)
O1A C13A C14A C15A 49.3(2)
C7A C13A C14A C15A 165.25(15)
C1A C13A C14A C15A -69.73(19)
C19A C14A C15A C16A -0.9(2)
C13A C14A C15A C16A 177.81(15)
C14A C15A C16A C17A 0.9(3)
C15A C16A C17A C18A 0.2(2)
C15A C16A C17A C20A -178.07(15)
C16A C17A C18A C19A -1.3(2)
C20A C17A C18A C19A 176.96(15)
C17A C18A C19A C14A 1.3(2)
C15A C14A C19A C18A -0.2(2)
C13A C14A C19A C18A -178.86(15)
C18A C17A C20A C21A -135.02(18)
C16A C17A C20A C21A 43.2(2)
C18A C17A C20A C25A 44.9(2)
C16A C17A C20A C25A -136.83(17)
C25A C20A C21A C22A -0.5(3)
C17A C20A C21A C22A 179.43(17)
C20A C21A C22A C23A 0.8(3)
C21A C22A C23A C24A -0.6(3)
C22A C23A C24A C25A 0.0(3)
C23A C24A C25A C20A 0.3(3)
C21A C20A C25A C24A 0.0(3)
C17A C20A C25A C24A -179.98(16)
C6B C1B C2B C3B 0.2(3)
C13B C1B C2B C3B 178.93(19)
C1B C2B C3B C4B -0.7(3)
C2B C3B C4B C5B 0.2(3)
C3B C4B C5B C6B 0.9(3)
C4B C5B C6B C1B -1.5(3)
C2B C1B C6B C5B 0.9(3)
C13B C1B C6B C5B -177.87(17)
C12B C7B C8B C9B -0.8(3)
C13B C7B C8B C9B 177.22(17)
C7B C8B C9B C10B -0.2(3)
C8B C9B C10B C11B 1.3(3)
C9B C10B C11B C12B -1.4(3)
C8B C7B C12B C11B 0.8(3)
C13B C7B C12B C11B -177.16(16)
C10B C11B C12B C7B 0.3(3)
C6B C1B C13B O1B -158.91(16)
C2B C1B C13B O1B 22.4(2)
C6B C1B C13B C14B 82.4(2)
C2B C1B C13B C14B -96.3(2)
C6B C1B C13B C7B -41.3(2)
C2B C1B C13B C7B 139.98(18)
C12B C7B C13B O1B -128.21(17)
C8B C7B C13B O1B 53.8(2)
C12B C7B C13B C1B 116.94(18)
C8B C7B C13B C1B -61.0(2)
C12B C7B C13B C14B -6.7(2)
C8B C7B C13B C14B 175.34(15)
O1B C13B C14B C19B -145.29(17)
C1B C13B C14B C19B -29.2(2)
C7B C13B C14B C19B 93.2(2)
O1B C13B C14B C15B 37.9(2)
C1B C13B C14B C15B 153.94(16)
C7B C13B C14B C15B -83.60(19)
C19B C14B C15B C16B -0.3(3)
C13B C14B C15B C16B 176.68(16)
C14B C15B C16B C17B -0.7(3)
C15B C16B C17B C18B 1.0(3)
C15B C16B C17B C20B -179.46(16)
C16B C17B C18B C19B -0.2(3)
C20B C17B C18B C19B -179.81(17)
C17B C18B C19B C14B -0.8(3)
C15B C14B C19B C18B 1.0(3)
C13B C14B C19B C18B -175.85(17)
C18B C17B C20B C21B -143.27(19)
C16B C17B C20B C21B 37.2(2)
C18B C17B C20B C25B 37.7(3)
C16B C17B C20B C25B -141.81(19)
C25B C20B C21B C22B 0.7(3)
C17B C20B C21B C22B -178.32(17)
C20B C21B C22B C23B -0.2(3)
C21B C22B C23B C24B -0.4(3)
C22B C23B C24B C25B 0.5(3)
C23B C24B C25B C20B 0.0(3)
C21B C20B C25B C24B -0.6(3)
C17B C20B C25B C24B 178.40(18)
C6C C1C C2C C3C 0.4(3)
C13C C1C C2C C3C -175.76(16)
C1C C2C C3C C4C -0.6(3)
C2C C3C C4C C5C 0.0(3)
C3C C4C C5C C6C 0.8(3)
C4C C5C C6C C1C -1.1(3)
C2C C1C C6C C5C 0.5(3)
C13C C1C C6C C5C 176.78(17)
C12C C7C C8C C9C 2.4(3)
C13C C7C C8C C9C -174.57(17)
C7C C8C C9C C10C -0.8(3)
C8C C9C C10C C11C -1.5(3)
C9C C10C C11C C12C 2.1(3)
C8C C7C C12C C11C -1.9(3)
C13C C7C C12C C11C 175.10(17)
C10C C11C C12C C7C -0.4(3)
C12C C7C C13C O1C 24.6(2)
C8C C7C C13C O1C -158.47(16)
C12C C7C C13C C14C -93.36(19)
C8C C7C C13C C14C 83.54(19)
C12C C7C C13C C1C 141.45(16)
C8C C7C C13C C1C -41.7(2)
C2C C1C C13C O1C -139.98(16)
C6C C1C C13C O1C 43.9(2)
C2C C1C C13C C7C 104.30(18)
C6C C1C C13C C7C -71.87(19)
C2C C1C C13C C14C -19.8(2)
C6C C1C C13C C14C 164.06(15)
O1C C13C C14C C15C -119.19(17)
C7C C13C C14C C15C -2.4(2)
C1C C13C C14C C15C 120.74(17)
O1C C13C C14C C19C 59.4(2)
C7C C13C C14C C19C 176.18(16)
C1C C13C C14C C19C -60.7(2)
C19C C14C C15C C16C 2.5(3)
C13C C14C C15C C16C -178.92(15)
C14C C15C C16C C17C -0.5(3)
C15C C16C C17C C18C -1.7(3)
C15C C16C C17C C20C 176.69(16)
C16C C17C C18C C19C 2.1(3)
C20C C17C C18C C19C -176.33(17)
C17C C18C C19C C14C -0.1(3)
C15C C14C C19C C18C -2.1(3)
C13C C14C C19C C18C 179.23(17)
C16C C17C C20C C25C -155.48(18)
C18C C17C C20C C25C 22.9(3)
C16C C17C C20C C21C 22.5(2)
C18C C17C C20C C21C -159.18(18)
C25C C20C C21C C22C 1.4(3)
C17C C20C C21C C22C -176.69(17)
C20C C21C C22C C23C -1.5(3)
C21C C22C C23C C24C 0.6(3)
C22C C23C C24C C25C 0.6(3)
C21C C20C C25C C24C -0.2(3)
C17C C20C C25C C24C 177.77(17)
C23C C24C C25C C20C -0.7(3)
C6D C1D C2D C3D 0.6(3)
C13D C1D C2D C3D -178.20(16)
C1D C2D C3D C4D -0.7(3)
C2D C3D C4D C5D -0.1(3)
C3D C4D C5D C6D 0.9(3)
C4D C5D C6D C1D -1.0(3)
C2D C1D C6D C5D 0.3(3)
C13D C1D C6D C5D 179.06(18)
C12D C7D C8D C9D 0.9(3)
C13D C7D C8D C9D -178.18(17)
C7D C8D C9D C10D -1.1(3)
C8D C9D C10D C11D 0.1(3)
C9D C10D C11D C12D 1.2(3)
C10D C11D C12D C7D -1.5(3)
C8D C7D C12D C11D 0.4(3)
C13D C7D C12D C11D 179.48(18)
C8D C7D C13D O1D -143.45(17)
C12D C7D C13D O1D 37.5(2)
C8D C7D C13D C14D 97.89(19)
C12D C7D C13D C14D -81.1(2)
C8D C7D C13D C1D -26.5(2)
C12D C7D C13D C1D 154.49(17)
C2D C1D C13D O1D -137.29(17)
C6D C1D C13D O1D 44.0(2)
C2D C1D C13D C14D -16.7(2)
C6D C1D C13D C14D 164.54(16)
C2D C1D C13D C7D 107.53(19)
C6D C1D C13D C7D -71.2(2)
O1D C13D C14D C19D -135.00(16)
C7D C13D C14D C19D -18.8(2)
C1D C13D C14D C19D 105.09(18)
O1D C13D C14D C15D 47.0(2)
C7D C13D C14D C15D 163.25(16)
C1D C13D C14D C15D -72.9(2)
C19D C14D C15D C16D -0.6(3)
C13D C14D C15D C16D 177.49(16)
C14D C15D C16D C17D 0.1(3)
C15D C16D C17D C18D 0.2(3)
C15D C16D C17D C20D 179.96(16)
C16D C17D C18D C19D 0.0(3)
C20D C17D C18D C19D -179.71(16)
C17D C18D C19D C14D -0.6(3)
C15D C14D C19D C18D 0.8(3)
C13D C14D C19D C18D -177.20(16)
C18D C17D C20D C25D -35.1(2)
C16D C17D C20D C25D 145.14(18)
C18D C17D C20D C21D 144.09(18)
C16D C17D C20D C21D -35.6(2)
C25D C20D C21D C22D -0.2(3)
C17D C20D C21D C22D -179.45(17)
C20D C21D C22D C23D 0.0(3)
C21D C22D C23D C24D 0.1(3)
C22D C23D C24D C25D 0.0(3)
C23D C24D C25D C20D -0.2(3)
C21D C20D C25D C24D 0.3(3)
C17D C20D C25D C24D 179.55(17)
C6E C1E C2E C3E -0.6(3)
C13E C1E C2E C3E 178.09(18)
C1E C2E C3E C4E -0.1(3)
C2E C3E C4E C5E 0.6(3)
C3E C4E C5E C6E -0.4(3)
C4E C5E C6E C1E -0.3(3)
C2E C1E C6E C5E 0.8(3)
C13E C1E C6E C5E -177.94(18)
C12E C7E C8E C9E 0.1(3)
C13E C7E C8E C9E 176.83(16)
C7E C8E C9E C10E -0.5(3)
C8E C9E C10E C11E 0.4(3)
C9E C10E C11E C12E 0.1(3)
C8E C7E C12E C11E 0.4(3)
C13E C7E C12E C11E -176.21(16)
C10E C11E C12E C7E -0.5(3)
C2E C1E C13E O1E 11.1(2)
C6E C1E C13E O1E -170.17(16)
C2E C1E C13E C14E -107.33(19)
C6E C1E C13E C14E 71.4(2)
C2E C1E C13E C7E 127.93(18)
C6E C1E C13E C7E -53.3(2)
C8E C7E C13E O1E 41.88(19)
C12E C7E C13E O1E -141.56(16)
C8E C7E C13E C14E 162.43(14)
C12E C7E C13E C14E -21.0(2)
C8E C7E C13E C1E -73.76(19)
C12E C7E C13E C1E 102.80(18)
O1E C13E C14E C15E -110.53(17)
C1E C13E C14E C15E 7.0(2)
C7E C13E C14E C15E 128.72(17)
O1E C13E C14E C19E 67.44(19)
C1E C13E C14E C19E -175.02(15)
C7E C13E C14E C19E -53.3(2)
C19E C14E C15E C16E 1.6(3)
C13E C14E C15E C16E 179.59(16)
C14E C15E C16E C17E 0.7(3)
C15E C16E C17E C18E -2.3(2)
C15E C16E C17E C20E 178.57(15)
C16E C17E C18E C19E 1.7(2)
C20E C17E C18E C19E -179.20(15)
C17E C18E C19E C14E 0.5(3)
C15E C14E C19E C18E -2.2(2)
C13E C14E C19E C18E 179.75(15)
C18E C17E C20E C21E 152.49(16)
C16E C17E C20E C21E -28.4(2)
C18E C17E C20E C25E -27.7(2)
C16E C17E C20E C25E 151.35(16)
C25E C20E C21E C22E 0.1(2)
C17E C20E C21E C22E 179.91(16)
C20E C21E C22E C23E -0.1(3)
C21E C22E C23E C24E -0.3(3)
C22E C23E C24E C25E 0.5(3)
C23E C24E C25E C20E -0.5(3)
C21E C20E C25E C24E 0.2(2)
C17E C20E C25E C24E -179.64(16)
